data_4076818
loop_
_publ_author_name
'Rifat, Adem'
'Patmore, Nathan J.'
'Mahon, Mary F.'
'Weller, Andrew S.'

_publ_section_title
;
 Rhodium Phosphines Partnered with the Carborane Monoanions [CB11H6Y6]-(Y
 = H, Br). Synthesis and Evaluation as Alkene Hydrogenation Catalysts
;
_journal_issue 14
_journal_name_full Organometallics
_journal_page_first 2856
_journal_paper_doi 10.1021/om020077r
_journal_volume 21
_journal_year 2002
_chemical_formula_sum 'C37 H42 B11 P2 Rh'
_chemical_formula_weight 770.47
_chemical_name_systematic
;
 ?
;
_space_group_IT_number 14
_symmetry_cell_setting monoclinic
_symmetry_space_group_name_Hall '-P 2ybc'
_symmetry_space_group_name_H-M 'P 1 21/c 1'
_atom_sites_solution_hydrogens geom
_atom_sites_solution_primary direct
_atom_sites_solution_secondary difmap
_audit_creation_method SHELXL-97
_cell_angle_alpha 90.00
_cell_angle_beta 93.3510(6)
_cell_angle_gamma 90.00
_cell_formula_units_Z 4
_cell_length_a 9.22630(10)
_cell_length_b 14.5292(2)
_cell_length_c 28.4345(3)
_cell_measurement_reflns_used 25
_cell_measurement_temperature 170(2)
_cell_measurement_theta_max 18
_cell_measurement_theta_min 12
_cell_volume 3805.15(8)
_computing_data_reduction 'Denzo and Scalepack (otwinowski & Minor, 1997'
_computing_molecular_graphics 'ORTEX (P.McArdle, 1995)'
_computing_publication_material 'SHELXL-97/2 (Sheldrick,1997)'
_computing_structure_refinement 'SHELXL-97 (Sheldrick, 1997)'
_computing_structure_solution 'SHELXS-97 (Sheldrick, 1990)'
_diffrn_ambient_temperature 170(2)
_diffrn_measured_fraction_theta_full 0.997
_diffrn_measured_fraction_theta_max 0.997
_diffrn_measurement_device_type KappaCCD
_diffrn_measurement_method KappaCCD
_diffrn_radiation_monochromator graphite
_diffrn_radiation_source 'fine-focus sealed tube'
_diffrn_radiation_type MoK\a
_diffrn_radiation_wavelength 0.71069
_diffrn_reflns_av_R_equivalents 0.0465
_diffrn_reflns_av_sigmaI/netI 0.0382
_diffrn_reflns_limit_h_max 11
_diffrn_reflns_limit_h_min -11
_diffrn_reflns_limit_k_max 18
_diffrn_reflns_limit_k_min -18
_diffrn_reflns_limit_l_max 36
_diffrn_reflns_limit_l_min -36
_diffrn_reflns_number 57807
_diffrn_reflns_theta_full 27.48
_diffrn_reflns_theta_max 27.48
_diffrn_reflns_theta_min 3.54
_exptl_absorpt_coefficient_mu 0.561
_exptl_absorpt_correction_T_max 0.980
_exptl_absorpt_correction_T_min 1.023
_exptl_absorpt_correction_type multi-scan
_exptl_absorpt_process_details 'Sortav Blessing (1995)'
_exptl_crystal_colour 'Dark Red'
_exptl_crystal_density_diffrn 1.345
_exptl_crystal_density_method 'not measured'
_exptl_crystal_description Block
_exptl_crystal_F_000 1576
_exptl_crystal_size_max 0.15
_exptl_crystal_size_mid 0.13
_exptl_crystal_size_min 0.10
_refine_diff_density_max 0.510
_refine_diff_density_min -0.551
_refine_diff_density_rms 0.064
_refine_ls_extinction_coef 0.0010(2)
_refine_ls_extinction_expression Fc^*^=kFc[1+0.001xFc^2^\l^3^/sin(2\q)]^-1/4^
_refine_ls_extinction_method SHELXL
_refine_ls_goodness_of_fit_ref 0.966
_refine_ls_hydrogen_treatment mixed
_refine_ls_matrix_type full
_refine_ls_number_parameters 479
_refine_ls_number_reflns 8691
_refine_ls_number_restraints 2
_refine_ls_restrained_S_all 0.969
_refine_ls_R_factor_all 0.0415
_refine_ls_R_factor_gt 0.0296
_refine_ls_shift/su_max 0.002
_refine_ls_shift/su_mean 0.000
_refine_ls_structure_factor_coef Fsqd
_refine_ls_weighting_details 'calc w=1/[\s^2^(Fo^2^)+(0.0555P)^2^+0.8151P] where P=(Fo^2^+2Fc^2^)/3'
_refine_ls_weighting_scheme calc
_refine_ls_wR_factor_gt 0.0795
_refine_ls_wR_factor_ref 0.0867
_reflns_number_gt 7185
_reflns_number_total 8691
_reflns_threshold_expression >2sigma(I)
_cod_data_source_file om020077r.cif
_cod_data_source_block :_compound_1
_cod_depositor_comments
;
The following automatic conversions were performed:
'_atom_site_symetry_multiplicity' tag replaced with
'_atom_site_symmetry_multiplicity'.

Automatic conversion script
Id: cif_correct_tags 1440 2010-10-19 06:21:57Z saulius 

The following automatic conversions were performed:

'_symmetry_cell_setting' value 'Monoclinic' changed to 'monoclinic'
according to /home/saulius/struct/CIF-dictionaries/cif_core.dic
dictionary named 'cif_core.dic' version 2.4.1 from
2010-06-29.

'_exptl_absorpt_correction_type' value 'multiscan'
changed to 'multi-scan' according to
/home/saulius/struct/CIF-dictionaries/cif_core.dic dictionary named
'cif_core.dic' version 2.4.1 from 2010-06-29.

Automatic conversion script
Id: cif_fix_values 1715 2011-07-08 13:25:40Z adriana 
;
_cod_original_sg_symbol_H-M P21/c
_cod_database_code 4076818

loop_
_symmetry_equiv_pos_as_xyz
'x, y, z'
'x, -y+1/2, z+1/2'
'-x, -y, -z'
'-x, y-1/2, -z-1/2'

loop_
_atom_site_label
_atom_site_type_symbol
_atom_site_fract_x
_atom_site_fract_y
_atom_site_fract_z
_atom_site_U_iso_or_equiv
_atom_site_adp_type
_atom_site_occupancy
_atom_site_symmetry_multiplicity
_atom_site_calc_flag
_atom_site_refinement_flags
Rh1 Rh 0.380432(15) 0.805490(9) 0.619818(5) 0.01645(7) Uani 1 1 d .
P1 P 0.43625(5) 0.69355(3) 0.570966(17) 0.01598(11) Uani 1 1 d .
P2 P 0.49591(5) 0.74413(3) 0.683790(16) 0.01559(11) Uani 1 1 d .
B2 B 0.2516(3) 1.02242(17) 0.54650(9) 0.0301(5) Uani 1 1 d .
H2 H 0.2766 1.0181 0.5085 0.036 Uiso 1 1 calc R
B3 B 0.0802(3) 0.98443(16) 0.56659(8) 0.0253(5) Uani 1 1 d .
H3 H -0.0061 0.9555 0.5415 0.030 Uiso 1 1 calc R
B4 B 0.0373(2) 1.05519(15) 0.61536(8) 0.0232(5) Uani 1 1 d .
H4 H -0.0775 1.0735 0.6221 0.028 Uiso 1 1 calc R
B5 B 0.1819(3) 1.13512(16) 0.62561(9) 0.0267(5) Uani 1 1 d .
H5 H 0.1611 1.2059 0.6392 0.032 Uiso 1 1 calc R
B6 B 0.3125(3) 1.11642(17) 0.58318(9) 0.0309(5) Uani 1 1 d .
H6 H 0.3765 1.1747 0.5691 0.037 Uiso 1 1 calc R
B7 B 0.2414(3) 0.92481(15) 0.58352(8) 0.0236(5) Uani 1 1 d D
H7 H 0.262(2) 0.8579(12) 0.5712(8) 0.033(6) Uiso 1 1 d D
B8 B 0.1075(2) 0.94381(15) 0.62550(8) 0.0216(5) Uani 1 1 d .
H8 H 0.0394 0.8874 0.6395 0.026 Uiso 1 1 calc R
B9 B 0.1722(2) 1.03669(15) 0.66229(8) 0.0226(5) Uani 1 1 d .
H9 H 0.1476 1.0412 0.7003 0.027 Uiso 1 1 calc R
B10 B 0.3434(3) 1.07432(15) 0.64197(9) 0.0272(5) Uani 1 1 d .
H10 H 0.4302 1.1031 0.6670 0.033 Uiso 1 1 calc R
B11 B 0.3875(3) 1.00567(16) 0.59257(8) 0.0264(5) Uani 1 1 d .
H11 H 0.5027 0.9899 0.5850 0.032 Uiso 1 1 calc R
B12 B 0.2961(2) 0.95610(15) 0.64058(8) 0.0199(4) Uani 1 1 d D
H12 H 0.352(2) 0.9043(12) 0.6626(7) 0.023(5) Uiso 1 1 d D
C1 C 0.1321(2) 1.09681(14) 0.56990(7) 0.0268(4) Uani 1 1 d .
H1 H 0.0740 1.1458 0.5449 0.032 Uiso 1 1 calc R
C2 C 0.6221(2) 0.69880(12) 0.55257(7) 0.0187(4) Uani 1 1 d .
C3 C 0.7180(2) 0.76285(14) 0.57330(7) 0.0243(4) Uani 1 1 d .
H3C H 0.6859 0.8027 0.5971 0.029 Uiso 1 1 calc R
C4 C 0.8593(2) 0.76941(16) 0.55983(8) 0.0335(5) Uani 1 1 d .
H4C H 0.9235 0.8133 0.5745 0.040 Uiso 1 1 calc R
C5 C 0.9071(2) 0.71235(16) 0.52518(8) 0.0319(5) Uani 1 1 d .
H5C H 1.0046 0.7162 0.5163 0.038 Uiso 1 1 calc R
C6 C 0.8123(2) 0.64951(16) 0.50344(8) 0.0315(5) Uani 1 1 d .
H6C H 0.8446 0.6107 0.4793 0.038 Uiso 1 1 calc R
C7 C 0.6709(2) 0.64298(14) 0.51674(7) 0.0245(4) Uani 1 1 d .
H7C H 0.6063 0.6002 0.5014 0.029 Uiso 1 1 calc R
C8 C 0.3344(2) 0.69621(13) 0.51307(7) 0.0203(4) Uani 1 1 d .
C9 C 0.2577(2) 0.62115(14) 0.49454(7) 0.0245(4) Uani 1 1 d .
H9C H 0.2576 0.5649 0.5115 0.029 Uiso 1 1 calc R
C10 C 0.1802(2) 0.62829(17) 0.45076(7) 0.0336(5) Uani 1 1 d .
H10C H 0.1282 0.5767 0.4380 0.040 Uiso 1 1 calc R
C11 C 0.1796(3) 0.71013(18) 0.42618(8) 0.0370(6) Uani 1 1 d .
H11C H 0.1245 0.7155 0.3970 0.044 Uiso 1 1 calc R
C12 C 0.2590(3) 0.78436(17) 0.44398(8) 0.0354(5) Uani 1 1 d .
H12C H 0.2605 0.8402 0.4266 0.042 Uiso 1 1 calc R
C13 C 0.3362(2) 0.77756(15) 0.48703(7) 0.0275(4) Uani 1 1 d .
H13 H 0.3909 0.8287 0.4990 0.033 Uiso 1 1 calc R
C14 C 0.4036(2) 0.57562(12) 0.59032(6) 0.0179(4) Uani 1 1 d .
C15 C 0.2676(2) 0.55784(14) 0.60724(7) 0.0246(4) Uani 1 1 d .
H15 H 0.1990 0.6063 0.6091 0.030 Uiso 1 1 calc R
C16 C 0.2318(2) 0.46949(15) 0.62134(8) 0.0315(5) Uani 1 1 d .
H16 H 0.1388 0.4576 0.6327 0.038 Uiso 1 1 calc R
C17 C 0.3322(3) 0.39866(15) 0.61883(8) 0.0331(5) Uani 1 1 d .
H17 H 0.3077 0.3382 0.6284 0.040 Uiso 1 1 calc R
C18 C 0.4676(2) 0.41616(14) 0.60246(7) 0.0285(5) Uani 1 1 d .
H18 H 0.5363 0.3677 0.6009 0.034 Uiso 1 1 calc R
C19 C 0.5037(2) 0.50465(13) 0.58826(7) 0.0215(4) Uani 1 1 d .
H19 H 0.5970 0.5164 0.5771 0.026 Uiso 1 1 calc R
C20 C 0.6379(2) 0.81961(12) 0.71034(7) 0.0175(4) Uani 1 1 d .
C21 C 0.7254(2) 0.79289(13) 0.74982(7) 0.0224(4) Uani 1 1 d .
H21 H 0.7133 0.7338 0.7633 0.027 Uiso 1 1 calc R
C22 C 0.8299(2) 0.85257(15) 0.76931(7) 0.0270(4) Uani 1 1 d .
H22 H 0.8861 0.8350 0.7969 0.032 Uiso 1 1 calc R
C23 C 0.8530(2) 0.93749(15) 0.74898(8) 0.0321(5) Uani 1 1 d .
H23 H 0.9252 0.9778 0.7624 0.039 Uiso 1 1 calc R
C24 C 0.7699(2) 0.96335(14) 0.70886(8) 0.0299(5) Uani 1 1 d .
H24 H 0.7867 1.0209 0.6943 0.036 Uiso 1 1 calc R
C25 C 0.6622(2) 0.90505(13) 0.69000(7) 0.0226(4) Uani 1 1 d .
H25 H 0.6045 0.9237 0.6629 0.027 Uiso 1 1 calc R
C26 C 0.5897(2) 0.63319(12) 0.68780(6) 0.0177(4) Uani 1 1 d .
C27 C 0.7292(2) 0.62580(14) 0.67143(7) 0.0231(4) Uani 1 1 d .
H27 H 0.7726 0.6775 0.6574 0.028 Uiso 1 1 calc R
C28 C 0.8046(2) 0.54309(14) 0.67553(8) 0.0298(5) Uani 1 1 d .
H28 H 0.8988 0.5382 0.6639 0.036 Uiso 1 1 calc R
C29 C 0.7425(3) 0.46781(14) 0.69652(8) 0.0331(5) Uani 1 1 d .
H29 H 0.7947 0.4116 0.6997 0.040 Uiso 1 1 calc R
C30 C 0.6054(3) 0.47452(14) 0.71274(8) 0.0307(5) Uani 1 1 d .
H30 H 0.5631 0.4228 0.7272 0.037 Uiso 1 1 calc R
C31 C 0.5283(2) 0.55656(13) 0.70816(7) 0.0232(4) Uani 1 1 d .
H31 H 0.4330 0.5603 0.7190 0.028 Uiso 1 1 calc R
C32 C 0.3583(2) 0.73250(12) 0.72743(6) 0.0187(4) Uani 1 1 d .
C33 C 0.2138(2) 0.72063(15) 0.71093(7) 0.0266(4) Uani 1 1 d .
H33 H 0.1893 0.7225 0.6780 0.032 Uiso 1 1 calc R
C34 C 0.1061(2) 0.70615(14) 0.74192(8) 0.0309(5) Uani 1 1 d .
H34 H 0.0084 0.6979 0.7302 0.037 Uiso 1 1 calc R
C35 C 0.1403(3) 0.70359(13) 0.78984(8) 0.0299(5) Uani 1 1 d .
H35 H 0.0662 0.6936 0.8111 0.036 Uiso 1 1 calc R
C36 C 0.2822(2) 0.71560(14) 0.80677(7) 0.0276(5) Uani 1 1 d .
H36 H 0.3056 0.7142 0.8397 0.033 Uiso 1 1 calc R
C37 C 0.3910(2) 0.72972(14) 0.77584(7) 0.0235(4) Uani 1 1 d .
H37 H 0.4886 0.7376 0.7878 0.028 Uiso 1 1 calc R

loop_
_atom_site_aniso_label
_atom_site_aniso_U_11
_atom_site_aniso_U_22
_atom_site_aniso_U_33
_atom_site_aniso_U_23
_atom_site_aniso_U_13
_atom_site_aniso_U_12
Rh1 0.02048(10) 0.01388(9) 0.01479(10) -0.00118(5) -0.00083(6) 0.00370(5)
P1 0.0183(2) 0.0142(2) 0.0153(2) -0.00143(17) 0.00047(19) 0.00158(17)
P2 0.0168(2) 0.0139(2) 0.0160(2) 0.00001(17) 0.00042(18) 0.00143(18)
B2 0.0365(14) 0.0269(12) 0.0273(12) 0.0070(10) 0.0037(11) 0.0096(11)
B3 0.0310(12) 0.0208(11) 0.0234(12) 0.0025(9) -0.0049(10) 0.0025(9)
B4 0.0226(11) 0.0206(11) 0.0265(12) 0.0037(9) 0.0010(9) 0.0034(9)
B5 0.0289(12) 0.0171(11) 0.0344(13) -0.0007(9) 0.0044(10) 0.0021(9)
B6 0.0307(13) 0.0209(12) 0.0417(15) 0.0072(10) 0.0078(11) 0.0003(10)
B7 0.0328(13) 0.0188(11) 0.0186(11) -0.0019(8) -0.0039(9) 0.0081(9)
B8 0.0232(11) 0.0188(10) 0.0221(11) 0.0008(8) -0.0043(9) -0.0008(9)
B9 0.0230(11) 0.0194(11) 0.0251(12) -0.0023(9) -0.0003(9) 0.0027(9)
B10 0.0249(12) 0.0199(11) 0.0366(14) -0.0039(10) -0.0010(10) -0.0013(9)
B11 0.0249(12) 0.0256(12) 0.0288(13) 0.0024(10) 0.0038(10) 0.0052(10)
B12 0.0215(11) 0.0185(10) 0.0192(11) -0.0014(8) -0.0024(9) 0.0031(8)
C1 0.0291(11) 0.0221(10) 0.0296(11) 0.0060(8) 0.0033(9) 0.0047(8)
C2 0.0186(9) 0.0179(9) 0.0196(10) 0.0025(7) 0.0012(8) 0.0004(7)
C3 0.0288(11) 0.0225(10) 0.0221(10) -0.0059(8) 0.0052(8) -0.0066(8)
C4 0.0291(12) 0.0362(12) 0.0354(12) -0.0053(10) 0.0033(10) -0.0140(10)
C5 0.0202(11) 0.0403(13) 0.0357(13) -0.0005(10) 0.0070(9) -0.0021(9)
C6 0.0283(11) 0.0341(12) 0.0331(12) -0.0079(9) 0.0100(9) 0.0017(9)
C7 0.0233(10) 0.0248(10) 0.0253(10) -0.0060(8) 0.0011(8) -0.0005(8)
C8 0.0193(10) 0.0258(10) 0.0160(9) -0.0031(7) 0.0020(7) 0.0069(8)
C9 0.0218(10) 0.0298(11) 0.0219(10) -0.0036(8) 0.0009(8) 0.0022(8)
C10 0.0239(11) 0.0516(14) 0.0247(11) -0.0121(10) -0.0038(9) 0.0017(10)
C11 0.0291(12) 0.0629(16) 0.0184(11) 0.0003(10) -0.0034(9) 0.0129(11)
C12 0.0413(14) 0.0439(13) 0.0211(11) 0.0066(10) 0.0034(10) 0.0160(11)
C13 0.0322(12) 0.0286(11) 0.0218(10) 0.0005(9) 0.0021(9) 0.0067(9)
C14 0.0223(9) 0.0177(9) 0.0134(9) -0.0019(7) -0.0019(7) -0.0019(7)
C15 0.0272(11) 0.0228(10) 0.0240(10) -0.0010(8) 0.0033(8) 0.0007(8)
C16 0.0319(12) 0.0292(11) 0.0342(12) 0.0011(9) 0.0092(9) -0.0078(9)
C17 0.0466(14) 0.0199(11) 0.0330(12) 0.0016(9) 0.0048(10) -0.0073(10)
C18 0.0375(12) 0.0177(10) 0.0302(11) -0.0013(8) 0.0022(9) 0.0036(9)
C19 0.0255(10) 0.0182(9) 0.0209(10) -0.0022(7) 0.0009(8) 0.0010(8)
C20 0.0148(9) 0.0178(9) 0.0203(10) -0.0032(7) 0.0031(7) 0.0029(7)
C21 0.0215(10) 0.0219(10) 0.0237(10) -0.0008(8) 0.0003(8) 0.0021(8)
C22 0.0235(10) 0.0306(11) 0.0263(11) -0.0055(9) -0.0036(8) 0.0028(9)
C23 0.0250(11) 0.0296(11) 0.0412(13) -0.0110(10) -0.0033(9) -0.0056(9)
C24 0.0315(11) 0.0195(10) 0.0387(12) 0.0002(9) 0.0015(10) -0.0051(9)
C25 0.0220(10) 0.0208(10) 0.0250(10) 0.0004(8) 0.0007(8) 0.0006(8)
C26 0.0208(9) 0.0168(9) 0.0150(9) -0.0015(7) -0.0032(7) 0.0030(7)
C27 0.0226(10) 0.0198(9) 0.0268(10) -0.0013(8) -0.0002(8) 0.0012(8)
C28 0.0231(11) 0.0274(11) 0.0384(12) -0.0061(9) -0.0034(9) 0.0089(9)
C29 0.0393(13) 0.0196(10) 0.0392(13) -0.0033(9) -0.0081(10) 0.0110(9)
C30 0.0432(13) 0.0178(10) 0.0306(11) 0.0031(8) -0.0018(10) 0.0015(9)
C31 0.0262(10) 0.0207(10) 0.0227(10) -0.0001(8) 0.0004(8) -0.0002(8)
C32 0.0215(10) 0.0146(9) 0.0202(9) 0.0001(7) 0.0043(8) 0.0022(7)
C33 0.0244(10) 0.0309(11) 0.0246(11) -0.0026(9) 0.0023(8) 0.0009(9)
C34 0.0212(11) 0.0313(12) 0.0407(13) -0.0042(9) 0.0061(9) -0.0006(9)
C35 0.0320(12) 0.0227(11) 0.0371(13) 0.0045(8) 0.0188(10) 0.0030(9)
C36 0.0359(12) 0.0240(10) 0.0237(11) 0.0044(8) 0.0084(9) 0.0047(9)
C37 0.0267(11) 0.0211(10) 0.0226(10) 0.0020(8) 0.0021(8) 0.0028(8)

loop_
_atom_type_symbol
_atom_type_description
_atom_type_scat_dispersion_real
_atom_type_scat_dispersion_imag
_atom_type_scat_source
C C 0.0033 0.0016 'International Tables Vol C Tables 4.2.6.8 and 6.1.1.4'
H H 0.0000 0.0000 'International Tables Vol C Tables 4.2.6.8 and 6.1.1.4'
Rh Rh -1.1178 0.9187 'International Tables Vol C Tables 4.2.6.8 and 6.1.1.4'
P P 0.1023 0.0942 'International Tables Vol C Tables 4.2.6.8 and 6.1.1.4'
B B 0.0013 0.0007 'International Tables Vol C Tables 4.2.6.8 and 6.1.1.4'

loop_
_geom_angle_atom_site_label_1
_geom_angle_atom_site_label_2
_geom_angle_atom_site_label_3
_geom_angle
P1 Rh1 P2 95.733(17)
P1 Rh1 B7 113.89(6)
P2 Rh1 B7 150.37(6)
P1 Rh1 B12 155.49(5)
P2 Rh1 B12 107.94(5)
B7 Rh1 B12 42.59(7)
C2 P1 C14 107.42(8)
C2 P1 C8 100.44(9)
C14 P1 C8 101.74(8)
C2 P1 Rh1 113.92(6)
C14 P1 Rh1 116.73(6)
C8 P1 Rh1 114.71(6)
C26 P2 C32 102.73(9)
C26 P2 C20 100.18(8)
C32 P2 C20 106.39(9)
C26 P2 Rh1 127.03(6)
C32 P2 Rh1 105.73(6)
C20 P2 Rh1 112.98(6)
C1 B2 B7 102.54(17)
C1 B2 B11 104.10(17)
B7 B2 B11 60.79(13)
C1 B2 B6 58.49(13)
B7 B2 B6 106.88(16)
B11 B2 B6 59.37(14)
C1 B2 B3 58.03(13)
B7 B2 B3 59.18(13)
B11 B2 B3 108.64(17)
B6 B2 B3 107.52(17)
C1 B3 B7 103.06(16)
C1 B3 B8 104.00(15)
B7 B3 B8 60.63(13)
C1 B3 B4 58.68(12)
B7 B3 B4 106.96(15)
B8 B3 B4 59.11(12)
C1 B3 B2 58.26(13)
B7 B3 B2 59.63(13)
B8 B3 B2 108.77(16)
B4 B3 B2 107.94(16)
C1 B4 B8 104.42(16)
C1 B4 B5 58.83(13)
B8 B4 B5 107.96(16)
C1 B4 B3 58.13(13)
B8 B4 B3 60.19(13)
B5 B4 B3 107.73(17)
C1 B4 B9 104.61(16)
B8 B4 B9 60.47(12)
B5 B4 B9 59.64(13)
B3 B4 B9 108.41(16)
C1 B5 B10 104.86(16)
C1 B5 B9 105.14(16)
B10 B5 B9 60.92(13)
C1 B5 B6 58.59(14)
B10 B5 B6 60.52(14)
B9 B5 B6 109.58(16)
C1 B5 B4 58.64(13)
B10 B5 B4 109.18(16)
B9 B5 B4 60.51(13)
B6 B5 B4 108.72(17)
C1 B6 B11 104.46(17)
C1 B6 B5 58.96(13)
B11 B6 B5 108.21(17)
C1 B6 B10 104.45(17)
B11 B6 B10 60.47(13)
B5 B6 B10 59.62(14)
C1 B6 B2 58.35(14)
B11 B6 B2 59.96(13)
B5 B6 B2 108.08(18)
B10 B6 B2 108.15(16)
B12 B7 B3 108.77(16)
B12 B7 B2 108.90(16)
B3 B7 B2 61.19(13)
B12 B7 B8 60.59(13)
B3 B7 B8 60.13(13)
B2 B7 B8 109.62(16)
B12 B7 B11 61.23(13)
B3 B7 B11 109.39(16)
B2 B7 B11 59.73(14)
B8 B7 B11 110.21(16)
B12 B7 Rh1 70.22(10)
B3 B7 Rh1 155.36(16)
B2 B7 Rh1 143.32(16)
B8 B7 Rh1 101.57(12)
B11 B7 Rh1 91.93(12)
B4 B8 B12 107.02(15)
B4 B8 B3 60.70(13)
B12 B8 B3 106.06(16)
B4 B8 B7 107.12(16)
B12 B8 B7 58.11(12)
B3 B8 B7 59.24(13)
B4 B8 B9 60.61(12)
B12 B8 B9 59.61(12)
B3 B8 B9 108.93(15)
B7 B8 B9 106.66(16)
B12 B9 B5 105.80(16)
B12 B9 B8 59.86(12)
B5 B9 B8 106.89(16)
B12 B9 B4 105.89(15)
B5 B9 B4 59.85(13)
B8 B9 B4 58.92(12)
B12 B9 B10 59.51(13)
B5 B9 B10 59.43(13)
B8 B9 B10 108.12(16)
B4 B9 B10 107.47(16)
B5 B10 B12 105.97(16)
B5 B10 B6 59.86(14)
B12 B10 B6 106.57(16)
B5 B10 B11 107.36(17)
B12 B10 B11 60.61(13)
B6 B10 B11 59.17(14)
B5 B10 B9 59.65(13)
B12 B10 B9 59.52(13)
B6 B10 B9 108.03(17)
B11 B10 B9 109.10(16)
B6 B11 B2 60.67(14)
B6 B11 B10 60.36(14)
B2 B11 B10 108.62(17)
B6 B11 B7 106.87(16)
B2 B11 B7 59.48(13)
B10 B11 B7 105.89(17)
B6 B11 B12 106.43(17)
B2 B11 B12 105.82(16)
B10 B11 B12 59.23(13)
B7 B11 B12 57.63(12)
B7 B12 B10 109.47(16)
B7 B12 B9 109.96(15)
B10 B12 B9 60.97(13)
B7 B12 B8 61.30(13)
B10 B12 B8 109.83(15)
B9 B12 B8 60.53(12)
B7 B12 B11 61.14(13)
B10 B12 B11 60.17(13)
B9 B12 B11 109.92(16)
B8 B12 B11 110.71(15)
B7 B12 Rh1 67.19(10)
B10 B12 Rh1 143.49(15)
B9 B12 Rh1 155.54(15)
B8 B12 Rh1 100.11(12)
B11 B12 Rh1 90.30(12)
B3 C1 B2 63.71(14)
B3 C1 B6 116.05(16)
B2 C1 B6 63.16(14)
B3 C1 B4 63.19(13)
B2 C1 B4 116.15(16)
B6 C1 B4 115.19(17)
B3 C1 B5 114.92(16)
B2 C1 B5 114.91(16)
B6 C1 B5 62.44(14)
B4 C1 B5 62.52(13)
C3 C2 C7 118.27(18)
C3 C2 P1 119.45(15)
C7 C2 P1 122.23(15)
C4 C3 C2 120.99(19)
C5 C4 C3 120.1(2)
C4 C5 C6 119.7(2)
C7 C6 C5 120.3(2)
C6 C7 C2 120.58(19)
C9 C8 C13 119.07(18)
C9 C8 P1 122.92(15)
C13 C8 P1 118.01(15)
C8 C9 C10 120.1(2)
C11 C10 C9 120.0(2)
C10 C11 C12 120.0(2)
C11 C12 C13 120.2(2)
C12 C13 C8 120.6(2)
C19 C14 C15 119.43(18)
C19 C14 P1 124.17(15)
C15 C14 P1 116.39(14)
C16 C15 C14 120.28(19)
C17 C16 C15 119.9(2)
C18 C17 C16 119.96(19)
C17 C18 C19 120.2(2)
C14 C19 C18 120.18(19)
C25 C20 C21 118.76(17)
C25 C20 P2 119.32(14)
C21 C20 P2 121.90(14)
C22 C21 C20 120.12(19)
C23 C22 C21 120.70(19)
C22 C23 C24 119.54(19)
C23 C24 C25 120.0(2)
C24 C25 C20 120.79(18)
C31 C26 C27 118.86(17)
C31 C26 P2 121.88(15)
C27 C26 P2 119.22(14)
C28 C27 C26 120.31(19)
C29 C28 C27 120.0(2)
C30 C29 C28 120.01(19)
C29 C30 C31 120.3(2)
C30 C31 C26 120.5(2)
C37 C32 C33 118.40(18)
C37 C32 P2 123.56(15)
C33 C32 P2 117.94(14)
C34 C33 C32 120.77(19)
C35 C34 C33 120.1(2)
C36 C35 C34 119.9(2)
C35 C36 C37 120.3(2)
C36 C37 C32 120.51(19)

loop_
_geom_bond_atom_site_label_1
_geom_bond_atom_site_label_2
_geom_bond_distance
Rh1 P1 2.2189(5)
Rh1 P2 2.2388(5)
Rh1 B7 2.358(2)
Rh1 B12 2.407(2)
P1 C2 1.824(2)
P1 C14 1.8300(19)
P1 C8 1.8477(19)
P2 C26 1.8301(18)
P2 C32 1.834(2)
P2 C20 1.8369(19)
B2 C1 1.707(3)
B2 B7 1.772(3)
B2 B11 1.777(3)
B2 B6 1.789(4)
B2 B3 1.799(4)
B3 C1 1.703(3)
B3 B7 1.764(3)
B3 B8 1.780(3)
B3 B4 1.789(3)
B4 C1 1.712(3)
B4 B8 1.760(3)
B4 B5 1.779(3)
B4 B9 1.791(3)
B5 C1 1.716(3)
B5 B10 1.771(3)
B5 B9 1.775(3)
B5 B6 1.776(4)
B6 C1 1.709(3)
B6 B11 1.766(3)
B6 B10 1.787(4)
B7 B12 1.731(3)
B7 B8 1.789(3)
B7 B11 1.795(3)
B8 B12 1.777(3)
B8 B9 1.789(3)
B9 B12 1.772(3)
B9 B10 1.798(3)
B10 B12 1.772(3)
B10 B11 1.789(3)
B11 B12 1.797(3)
C2 C3 1.391(3)
C2 C7 1.397(3)
C3 C4 1.383(3)
C4 C5 1.380(3)
C5 C6 1.385(3)
C6 C7 1.383(3)
C8 C9 1.387(3)
C8 C13 1.395(3)
C9 C10 1.403(3)
C10 C11 1.379(3)
C11 C12 1.383(4)
C12 C13 1.383(3)
C14 C19 1.387(3)
C14 C15 1.394(3)
C15 C16 1.390(3)
C16 C17 1.389(3)
C17 C18 1.382(3)
C18 C19 1.394(3)
C20 C25 1.393(3)
C20 C21 1.399(3)
C21 C22 1.388(3)
C22 C23 1.384(3)
C23 C24 1.388(3)
C24 C25 1.389(3)
C26 C31 1.391(3)
C26 C27 1.397(3)
C27 C28 1.390(3)
C28 C29 1.386(3)
C29 C30 1.376(3)
C30 C31 1.390(3)
C32 C37 1.392(3)
C32 C33 1.398(3)
C33 C34 1.382(3)
C34 C35 1.381(3)
C35 C36 1.380(3)
C36 C37 1.388(3)
